data_1536195
loop_
_publ_author_name
'Crowder, C.'
'James, W.J.'
'Yelon, W.'

_publ_section_title
;
 A powder neutron diffraction study of the La Ni4.5 Al0.5 D4.5 structure
 at 298 and 7 K
;
_journal_name_full 'Journal of Applied Physics'
_journal_page_first 2637
_journal_page_last 2639
_journal_volume 53
_journal_year 1982
_chemical_formula_sum 'Al0.5 D4.43 La0.91 Ni4.5'
_chemical_name_systematic 'La0.91 Ni4.5 Al0.5 D4.43'
_space_group_IT_number 191
_symmetry_space_group_name_Hall '-P 6 2'
_symmetry_space_group_name_H-M 'P 6/m m m'
_cell_angle_alpha 90
_cell_angle_beta 90
_cell_angle_gamma 120
_cell_formula_units_Z 1
_cell_length_a 5.313
_cell_length_b 5.313
_cell_length_c 4.242
_cell_volume 103.701
_citation_journal_id_ASTM JAPIAU
_cod_data_source_file Crowder_JAPIAU_1982_591.cif
_cod_data_source_block D4.43Al0.5La0.91Ni4.5
_cod_original_cell_volume 103.7005
_cod_original_formula_sum 'D4.43 Al0.5 La0.91 Ni4.5'
_cod_database_code 1536195

loop_
_symmetry_equiv_pos_as_xyz
x,y,z
x-y,x,z
-y,x-y,z
-x,-y,z
-x+y,-x,z
y,-x+y,z
-y,-x,-z
x-y,-y,-z
x,x-y,-z
y,x,-z
-x+y,y,-z
-x,-x+y,-z
-x,-y,-z
-x+y,-x,-z
y,-x+y,-z
x,y,-z
x-y,x,-z
-y,x-y,-z
y,x,z
-x+y,y,z
-x,-x+y,z
-y,-x,z
x-y,-y,z
x,x-y,z

loop_
_atom_site_label
_atom_site_type_symbol
_atom_site_fract_x
_atom_site_fract_y
_atom_site_fract_z
_atom_site_occupancy
_atom_site_U_iso_or_equiv
Ni4 Ni 0 0 0.31 0.01 0.0
Ni3 Ni 0.29 0.58 0 0.01 0.0
La1 La 0 0 0 0.91 0.0
D2 D 0.5 0 0.12 0.39 0.0
Ni2 Ni 0.5 0 0.5 0.833 0.0
D1 D 0.139 0.861 0.5 0.35 0.0
Al1 Al 0.5 0 0.5 0.167 0.0
Ni1 Ni 0.3333 0.6667 0 0.96 0.0
